data_7706725
loop_
_publ_author_name
'Kovacs, Daniel'
'Kocsi, Daniel'
'Wells, Jordann A. L.'
'Kiraev, Salauat R.'
'Borbas, K. Eszter'

_publ_section_title
;
 Electron transfer pathways in photoexcited lanthanide(iii) complexes of
 picolinate ligands.
;
_journal_issue 12
_journal_name_full 'Dalton transactions (Cambridge, England : 2003)'
_journal_page_first 4244
_journal_page_last 4254
_journal_paper_doi 10.1039/d1dt00616a
_journal_volume 50
_journal_year 2021
_chemical_formula_moiety 'C33 H35 F Gd N7 O7, 5(H2 O)'
_chemical_formula_sum 'C33 H45 F Gd N7 O12'
_chemical_formula_weight 908.01
_space_group_crystal_system monoclinic
_space_group_IT_number 14
_space_group_name_Hall '-P 2yn'
_space_group_name_H-M_alt 'P 1 21/n 1'
_atom_sites_solution_hydrogens mixed
_audit_creation_date 2020-12-06
_audit_creation_method
;
Olex2 1.2
(compiled 2018.05.29 svn.r3508 for OlexSys, GUI svn.r5506)
;
_audit_update_record
;
2021-01-21 deposited with the CCDC.	2021-03-01 downloaded from the CCDC.
;
_cell_angle_alpha 90
_cell_angle_beta 107.6300(10)
_cell_angle_gamma 90
_cell_formula_units_Z 4
_cell_length_a 10.7854(3)
_cell_length_b 24.3061(6)
_cell_length_c 14.2062(3)
_cell_measurement_reflns_used 9580
_cell_measurement_temperature 170(2)
_cell_measurement_theta_max 30.44
_cell_measurement_theta_min 2.25
_cell_volume 3549.25(15)
_computing_molecular_graphics 'Olex2 (Dolomanov et al., 2009)'
_computing_publication_material 'Olex2 (Dolomanov et al., 2009)'
_computing_structure_refinement 'ShelXL (Sheldrick, 2015)'
_computing_structure_solution 'SHELXT 2014/4 (Sheldrick, 2014)'
_diffrn_ambient_temperature 170.0
_diffrn_measured_fraction_theta_full 0.999
_diffrn_measured_fraction_theta_max 0.998
_diffrn_measurement_device_type 'Bruker APEX-II CCD'
_diffrn_measurement_method '\f and \w scans'
_diffrn_radiation_type MoK\a
_diffrn_radiation_wavelength 0.71073
_diffrn_reflns_av_R_equivalents 0.0470
_diffrn_reflns_av_unetI/netI 0.0172
_diffrn_reflns_Laue_measured_fraction_full 0.999
_diffrn_reflns_Laue_measured_fraction_max 0.998
_diffrn_reflns_limit_h_max 15
_diffrn_reflns_limit_h_min -15
_diffrn_reflns_limit_k_max 34
_diffrn_reflns_limit_k_min -34
_diffrn_reflns_limit_l_max 20
_diffrn_reflns_limit_l_min -20
_diffrn_reflns_number 219498
_diffrn_reflns_point_group_measured_fraction_full 0.999
_diffrn_reflns_point_group_measured_fraction_max 0.998
_diffrn_reflns_theta_full 25.242
_diffrn_reflns_theta_max 30.605
_diffrn_reflns_theta_min 1.722
_diffrn_standards_number 0
_exptl_absorpt_coefficient_mu 1.948
_exptl_absorpt_correction_T_max 0.7461
_exptl_absorpt_correction_T_min 0.6250
_exptl_absorpt_correction_type multi-scan
_exptl_absorpt_process_details
'SADABS-2014/5 (Bruker,2014/5) was used for absorption correction. wR2(int) was 0.1366 before and 0.0542 after correction. The Ratio of minimum to maximum transmission is 0.8377. The \l/2 correction factor is 0.00150.'
_exptl_crystal_colour colourless
_exptl_crystal_colour_primary colourless
_exptl_crystal_density_diffrn 1.699
_exptl_crystal_description plate
_exptl_crystal_F_000 1844
_exptl_crystal_recrystallization_method 'Re-crystallisation from solvent: Diffusion of glyme in aqueous solution'
_exptl_crystal_size_max 0.9
_exptl_crystal_size_mid 0.8
_exptl_crystal_size_min 0.3
_refine_diff_density_max 0.850
_refine_diff_density_min -0.879
_refine_diff_density_rms 0.108
_refine_ls_extinction_method none
_refine_ls_goodness_of_fit_ref 1.094
_refine_ls_hydrogen_treatment mixed
_refine_ls_matrix_type full
_refine_ls_number_parameters 533
_refine_ls_number_reflns 10915
_refine_ls_number_restraints 19
_refine_ls_restrained_S_all 1.097
_refine_ls_R_factor_all 0.0287
_refine_ls_R_factor_gt 0.0236
_refine_ls_shift/su_max 0.005
_refine_ls_shift/su_mean 0.000
_refine_ls_structure_factor_coef Fsqd
_refine_ls_weighting_details 'w=1/[\s^2^(Fo^2^)+(0.0243P)^2^+4.5759P] where P=(Fo^2^+2Fc^2^)/3'
_refine_ls_weighting_scheme calc
_refine_ls_wR_factor_gt 0.0582
_refine_ls_wR_factor_ref 0.0608
_reflns_Friedel_coverage 0.000
_reflns_number_gt 9864
_reflns_number_total 10915
_reflns_threshold_expression 'I > 2\s(I)'
_cod_data_source_file d1dt00616a2.cif
_cod_data_source_block eb1917
_cod_depositor_comments 'Adding full bibliography for 7706725--7706728.cif.'
_cod_database_code 7706725
_shelx_shelxl_version_number 2018/3
_shelx_space_group_comment
;
The symmetry employed for this shelxl refinement is uniquely defined
by the following loop, which should always be used as a source of
symmetry information in preference to the above space-group names.
They are only intended as comments.
;
_shelx_estimated_absorpt_t_max 0.593
_shelx_estimated_absorpt_t_min 0.273
_olex2_refinement_description
;
1. Fixed Uiso
 At 1.2 times of:
  All C(H) groups, All C(H,H) groups, All N(H) groups
 At 1.5 times of:
  All C(H,H,H) groups, All O(H,H,H,H,H,H,H,H,H,H,H,H) groups
2. Restrained distances
 O3S-H3SA = O3S-H3SB
 0.95 with sigma of 0.02
 O5SB-H5SA
 0.95 with sigma of 0.02
 O5SB-H5SC
 0.95 with sigma of 0.02
 H5SD-O5SA
 0.95 with sigma of 0.02
 H5SA-H5SC
 1.5 with sigma of 0.02
 H3SA-O2S
 1.9 with sigma of 0.02
 H2SB-H2SA
 1.5 with sigma of 0.02
 O5SA-H5SC
 0.95 with sigma of 0.02
 O5SA-H5SD
 0.95 with sigma of 0.02
 O5SB-H5SD
 0.95 with sigma of 0.02
 H5SC-H5SD
 1.5 with sigma of 0.02
 H5SD-H5SA
 1.5 with sigma of 0.02
 O1S-H1SA
 0.95 with sigma of 0.02
 O1S-H1SB
 0.95 with sigma of 0.02
 O3S-H3SB
 0.95 with sigma of 0.02
 O3S-H3SA
 0.95 with sigma of 0.02
 O2S-H2SB
 0.95 with sigma of 0.02
 O2S-H2SA
 0.95 with sigma of 0.02
 O4S-H4SB
 0.95 with sigma of 0.02
 O4S-H4SA
 0.95 with sigma of 0.02
 O5SB-H5SB
 0.95 with sigma of 0.02
 H5SA-H5SB
 1.5 with sigma of 0.02
3. Others
 Fixed Sof: O5SB(0.75) O5SA(0.25) H5SA(0.75) H5SC(0.25) H5SD(0.25) H5SB(0.75)
4.a Secondary CH2 refined with riding coordinates:
 C19(H19A,H19B), C3(H3A,H3B), C21(H21A,H21B), C20(H20A,H20B), C2(H2A,H2B),
 C11(H11A,H11B), C12(H12A,H12B), C1(H1A,H1B), C10(H10A,H10B), C32(H32A,H32B)
4.b Aromatic/amide H refined with riding coordinates:
 N7(H7), N6(H6), C25(H25), C31(H31), C24(H24), C15(H15), C28(H28), C16(H16),
 C5(H5), C7(H7A), C14(H14), C6(H6A)
4.c Idealised Me refined as rotating group:
 C33(H33A,H33B,H33C)
;
_olex2_submission_special_instructions 'No special instructions were received'

loop_
_space_group_symop_operation_xyz
'x, y, z'
'-x+1/2, y+1/2, -z+1/2'
'-x, -y, -z'
'x-1/2, -y-1/2, z-1/2'

loop_
_atom_site_label
_atom_site_type_symbol
_atom_site_fract_x
_atom_site_fract_y
_atom_site_fract_z
_atom_site_U_iso_or_equiv
_atom_site_adp_type
_atom_site_occupancy
_atom_site_site_symmetry_order
_atom_site_calc_flag
_atom_site_refinement_flags_posn
_atom_site_refinement_flags_adp
_atom_site_refinement_flags_occupancy
_atom_site_disorder_assembly
_atom_site_disorder_group
Gd1 Gd 0.93641(2) 0.78849(2) 0.58666(2) 0.01402(3) Uani 1 1 d . . . . .
F1 F 1.05930(12) 0.83738(5) 0.70844(8) 0.0233(2) Uani 1 1 d . . . . .
O1 O 0.73209(13) 0.73573(6) 0.52157(10) 0.0188(3) Uani 1 1 d . . . . .
O2 O 0.95312(15) 0.72300(6) 0.71484(11) 0.0258(3) Uani 1 1 d . . . . .
O4 O 0.98375(15) 0.69721(6) 0.53381(12) 0.0253(3) Uani 1 1 d . . . . .
O006 O 0.6652(2) 0.53644(8) 0.84974(13) 0.0382(4) Uani 1 1 d . . . . .
O6 O 0.2526(2) 0.46353(7) 0.63665(15) 0.0413(4) Uani 1 1 d . . . . .
N7 N 0.64009(19) 0.58401(8) 0.70818(13) 0.0265(4) Uani 1 1 d . . . . .
H7 H 0.708317 0.604278 0.737926 0.032 Uiso 1 1 calc R . . . .
O5 O 1.13110(19) 0.62956(7) 0.57464(18) 0.0457(5) Uani 1 1 d . . . . .
N5 N 1.15885(16) 0.77277(7) 0.55858(12) 0.0198(3) Uani 1 1 d . . . . .
N2 N 0.78269(16) 0.87835(7) 0.53963(12) 0.0190(3) Uani 1 1 d . . . . .
N3 N 1.03586(15) 0.87006(7) 0.50703(12) 0.0178(3) Uani 1 1 d . . . . .
N1 N 0.81948(15) 0.79707(6) 0.39828(12) 0.0167(3) Uani 1 1 d . . . . .
N6 N 0.62545(16) 0.67526(7) 0.40177(12) 0.0195(3) Uani 1 1 d . . . . .
H6 H 0.603555 0.668834 0.337874 0.023 Uiso 1 1 calc R . . . .
N4 N 0.78548(16) 0.80437(7) 0.69065(12) 0.0204(3) Uani 1 1 d . . . . .
O3 O 0.84266(18) 0.66999(7) 0.78970(14) 0.0387(4) Uani 1 1 d . . . . .
C19 C 0.99693(19) 0.86471(8) 0.39711(14) 0.0213(4) Uani 1 1 d . . . . .
H19A H 1.075970 0.867258 0.375709 0.026 Uiso 1 1 calc R . . . .
H19B H 0.939939 0.896085 0.367419 0.026 Uiso 1 1 calc R . . . .
C25 C 0.4046(2) 0.57485(9) 0.45946(17) 0.0259(4) Uani 1 1 d . . . . .
H25 H 0.326609 0.556124 0.425358 0.031 Uiso 1 1 calc R . . . .
C31 C 0.63315(19) 0.63144(8) 0.55858(14) 0.0209(3) Uani 1 1 d . . . . .
H31 H 0.710294 0.650840 0.592286 0.025 Uiso 1 1 calc R . . . .
C26 C 0.4635(2) 0.56498(8) 0.56103(16) 0.0228(4) Uani 1 1 d . . . . .
C27 C 0.4132(2) 0.52644(8) 0.61800(18) 0.0272(4) Uani 1 1 d . . . . .
C3 C 0.7386(2) 0.89613(9) 0.62401(16) 0.0254(4) Uani 1 1 d . . . . .
H3A H 0.658043 0.918084 0.598508 0.030 Uiso 1 1 calc R . . . .
H3B H 0.805814 0.920318 0.667354 0.030 Uiso 1 1 calc R . . . .
C24 C 0.4590(2) 0.61134(8) 0.40931(15) 0.0232(4) Uani 1 1 d . . . . .
H24 H 0.419205 0.617163 0.340625 0.028 Uiso 1 1 calc R . . . .
C23 C 0.57284(18) 0.64001(8) 0.45902(14) 0.0187(3) Uani 1 1 d . . . . .
C21 C 0.76941(19) 0.74185(8) 0.36451(14) 0.0191(3) Uani 1 1 d . . . . .
H21A H 0.841765 0.717880 0.360322 0.023 Uiso 1 1 calc R . . . .
H21B H 0.705297 0.744276 0.297934 0.023 Uiso 1 1 calc R . . . .
C30 C 0.5781(2) 0.59351(8) 0.60892(15) 0.0217(4) Uani 1 1 d . . . . .
C20 C 0.92602(19) 0.81134(8) 0.35710(14) 0.0206(4) Uani 1 1 d . . . . .
H20A H 0.889626 0.814417 0.284431 0.025 Uiso 1 1 calc R . . . .
H20B H 0.989982 0.780883 0.371415 0.025 Uiso 1 1 calc R . . . .
C29 C 0.6013(2) 0.54489(9) 0.76276(17) 0.0292(5) Uani 1 1 d . . . . .
C17 C 1.2024(2) 0.72086(8) 0.56123(15) 0.0225(4) Uani 1 1 d . . . . .
C2 C 0.66999(19) 0.85844(8) 0.45818(15) 0.0220(4) Uani 1 1 d . . . . .
H2A H 0.606398 0.888734 0.436247 0.026 Uiso 1 1 calc R . . . .
H2B H 0.626700 0.828206 0.482844 0.026 Uiso 1 1 calc R . . . .
C13 C 1.23623(19) 0.81422(9) 0.55106(15) 0.0217(4) Uani 1 1 d . . . . .
C15 C 1.4091(2) 0.75204(11) 0.55513(19) 0.0337(5) Uani 1 1 d . . . . .
H15 H 1.495992 0.745041 0.555821 0.040 Uiso 1 1 calc R . . . .
C28 C 0.4809(2) 0.51683(9) 0.71344(18) 0.0312(5) Uani 1 1 d . . . . .
H28 H 0.448181 0.490636 0.749517 0.037 Uiso 1 1 calc R . . . .
C11 C 0.9892(2) 0.92231(8) 0.53831(16) 0.0226(4) Uani 1 1 d . . . . .
H11A H 1.025552 0.953520 0.510410 0.027 Uiso 1 1 calc R . . . .
H11B H 1.022277 0.925113 0.611189 0.027 Uiso 1 1 calc R . . . .
C16 C 1.3282(2) 0.70874(10) 0.56252(18) 0.0299(5) Uani 1 1 d . . . . .
H16 H 1.358567 0.671832 0.568305 0.036 Uiso 1 1 calc R . . . .
C5 C 0.6253(2) 0.85459(11) 0.73887(17) 0.0314(5) Uani 1 1 d . . . . .
H5 H 0.573907 0.886848 0.733618 0.038 Uiso 1 1 calc R . . . .
C4 C 0.71255(19) 0.84926(9) 0.68458(15) 0.0227(4) Uani 1 1 d . . . . .
C12 C 1.17955(19) 0.87055(8) 0.54980(16) 0.0232(4) Uani 1 1 d . . . . .
H12A H 1.203083 0.885000 0.618099 0.028 Uiso 1 1 calc R . . . .
H12B H 1.217219 0.895458 0.510532 0.028 Uiso 1 1 calc R . . . .
C1 C 0.71051(19) 0.83790(8) 0.37039(14) 0.0214(4) Uani 1 1 d . . . . .
H1A H 0.634374 0.820713 0.321941 0.026 Uiso 1 1 calc R . . . .
H1B H 0.737508 0.869752 0.337810 0.026 Uiso 1 1 calc R . . . .
C22 C 0.70553(17) 0.71748(7) 0.43629(13) 0.0164(3) Uani 1 1 d . . . . .
C18 C 1.0986(2) 0.67812(9) 0.55698(16) 0.0249(4) Uani 1 1 d . . . . .
C8 C 0.7736(2) 0.76288(9) 0.74979(14) 0.0238(4) Uani 1 1 d . . . . .
C10 C 0.8428(2) 0.92698(8) 0.50601(16) 0.0232(4) Uani 1 1 d . . . . .
H10A H 0.817368 0.960978 0.533822 0.028 Uiso 1 1 calc R . . . .
H10B H 0.810011 0.929594 0.433095 0.028 Uiso 1 1 calc R . . . .
C7 C 0.6898(2) 0.76522(12) 0.80591(17) 0.0343(5) Uani 1 1 d . . . . .
H7A H 0.683497 0.735359 0.847379 0.041 Uiso 1 1 calc R . . . .
C32 C 0.2871(3) 0.49792(10) 0.5681(2) 0.0336(5) Uani 1 1 d . . . . .
H32A H 0.217860 0.525563 0.541517 0.040 Uiso 1 1 calc R . . . .
H32B H 0.296048 0.475588 0.512205 0.040 Uiso 1 1 calc R . . . .
C9 C 0.8628(2) 0.71434(9) 0.75269(15) 0.0257(4) Uani 1 1 d . . . . .
C14 C 1.3621(2) 0.80536(10) 0.54676(18) 0.0294(4) Uani 1 1 d . . . . .
H14 H 1.414487 0.835260 0.538286 0.035 Uiso 1 1 calc R . . . .
C6 C 0.6148(2) 0.81197(13) 0.80069(19) 0.0391(6) Uani 1 1 d . . . . .
H6A H 0.556679 0.814797 0.839118 0.047 Uiso 1 1 calc R . . . .
C33 C 0.1372(3) 0.43237(13) 0.5899(3) 0.0511(8) Uani 1 1 d . . . . .
H33A H 0.152325 0.409188 0.537997 0.077 Uiso 1 1 calc GR . . . .
H33B H 0.064873 0.457570 0.560713 0.077 Uiso 1 1 calc GR . . . .
H33C H 0.115816 0.409074 0.639111 0.077 Uiso 1 1 calc GR . . . .
O2S O 0.9726(2) 0.59161(9) 0.68719(19) 0.0554(6) Uani 1 1 d D . . . .
O1S O 1.1893(3) 0.52844(14) 0.7800(2) 0.0779(9) Uani 1 1 d D . . . .
O3S O 0.8448(3) 0.49150(13) 0.6849(3) 0.0885(10) Uani 1 1 d D . . . .
O4S O 0.9112(3) 0.55237(17) 0.9532(4) 0.1104(14) Uani 1 1 d D . . A 1
O5SB O 0.4533(4) 0.9638(2) 0.6374(4) 0.0960(16) Uani 0.75 1 d D . P B 1
O5SA O 0.4122(8) 0.9632(4) 0.5421(8) 0.053(2) Uani 0.25 1 d D . P C 2
H4SA H 0.816(2) 0.5463(18) 0.912(3) 0.079 Uiso 1 1 d DR . . . .
H5SA H 0.496(5) 0.9984(14) 0.658(4) 0.079 Uiso 0.75 1 d DR . P D 1
H5SC H 0.437(15) 0.929(3) 0.576(10) 0.079 Uiso 0.25 1 d DR . P E 2
H1SA H 1.216(4) 0.5035(15) 0.733(3) 0.079 Uiso 1 1 d DR . . . .
H2SA H 0.942(4) 0.6176(13) 0.722(3) 0.079 Uiso 1 1 d DR . . . .
H2SB H 1.008(4) 0.6091(15) 0.643(2) 0.079 Uiso 1 1 d DR . . . .
H1SB H 1.133(4) 0.5003(15) 0.803(3) 0.079 Uiso 1 1 d DR . . . .
H3SA H 0.882(4) 0.5256(10) 0.666(3) 0.079 Uiso 1 1 d DR . . . .
H3SB H 0.913(3) 0.4819(18) 0.7485(19) 0.079 Uiso 1 1 d DR . . . .
H4SB H 0.954(4) 0.5265(15) 0.917(3) 0.079 Uiso 1 1 d DR . . . .
H5SD H 0.373(15) 0.983(5) 0.584(9) 0.079 Uiso 0.25 1 d DR . P F 2
H5SB H 0.393(5) 0.964(2) 0.677(4) 0.079 Uiso 0.75 1 d DR . P G 1

loop_
_atom_site_aniso_label
_atom_site_aniso_U_11
_atom_site_aniso_U_22
_atom_site_aniso_U_33
_atom_site_aniso_U_23
_atom_site_aniso_U_13
_atom_site_aniso_U_12
Gd1 0.01504(4) 0.01468(4) 0.01230(4) 0.00034(3) 0.00410(3) 0.00021(3)
F1 0.0277(6) 0.0246(6) 0.0160(5) -0.0018(4) 0.0043(4) -0.0055(5)
O1 0.0194(6) 0.0223(7) 0.0148(6) -0.0020(5) 0.0053(5) -0.0033(5)
O2 0.0280(7) 0.0273(7) 0.0213(7) 0.0081(6) 0.0066(6) 0.0031(6)
O4 0.0240(7) 0.0200(7) 0.0321(8) -0.0034(6) 0.0088(6) 0.0006(5)
O006 0.0545(11) 0.0345(9) 0.0291(8) 0.0114(7) 0.0181(8) 0.0069(8)
O6 0.0538(11) 0.0297(9) 0.0506(11) -0.0042(8) 0.0310(9) -0.0172(8)
N7 0.0330(9) 0.0255(9) 0.0228(8) 0.0051(7) 0.0111(7) -0.0002(7)
O5 0.0390(10) 0.0214(8) 0.0787(15) 0.0079(9) 0.0209(10) 0.0079(7)
N5 0.0183(7) 0.0211(7) 0.0210(8) -0.0011(6) 0.0075(6) 0.0014(6)
N2 0.0202(7) 0.0171(7) 0.0214(7) 0.0004(6) 0.0088(6) 0.0015(6)
N3 0.0184(7) 0.0166(7) 0.0192(7) -0.0004(6) 0.0071(6) -0.0015(6)
N1 0.0169(7) 0.0182(7) 0.0157(7) 0.0005(5) 0.0060(6) -0.0007(5)
N6 0.0218(7) 0.0213(8) 0.0140(7) 0.0002(6) 0.0035(6) -0.0042(6)
N4 0.0213(7) 0.0249(8) 0.0156(7) -0.0016(6) 0.0064(6) -0.0031(6)
O3 0.0420(10) 0.0338(9) 0.0375(9) 0.0145(7) 0.0079(8) -0.0074(7)
C19 0.0231(9) 0.0239(9) 0.0194(8) 0.0021(7) 0.0101(7) -0.0035(7)
C25 0.0251(9) 0.0216(9) 0.0310(11) -0.0023(8) 0.0084(8) -0.0042(7)
C31 0.0218(8) 0.0209(9) 0.0193(8) 0.0016(7) 0.0054(7) -0.0015(7)
C26 0.0277(9) 0.0160(8) 0.0289(10) 0.0002(7) 0.0148(8) -0.0001(7)
C27 0.0351(11) 0.0153(8) 0.0383(12) -0.0007(8) 0.0218(10) -0.0009(8)
C3 0.0298(10) 0.0219(9) 0.0286(10) -0.0035(8) 0.0153(8) 0.0027(8)
C24 0.0234(9) 0.0230(9) 0.0214(9) -0.0005(7) 0.0040(7) -0.0037(7)
C23 0.0201(8) 0.0175(8) 0.0189(8) 0.0008(6) 0.0067(7) -0.0006(7)
C21 0.0208(8) 0.0217(9) 0.0156(8) -0.0025(6) 0.0068(7) -0.0046(7)
C30 0.0268(9) 0.0178(8) 0.0226(9) 0.0021(7) 0.0106(7) 0.0026(7)
C20 0.0235(9) 0.0257(9) 0.0154(8) -0.0013(7) 0.0100(7) -0.0042(7)
C29 0.0436(13) 0.0216(9) 0.0294(11) 0.0057(8) 0.0214(10) 0.0068(9)
C17 0.0212(9) 0.0245(9) 0.0219(9) -0.0011(7) 0.0067(7) 0.0047(7)
C2 0.0179(8) 0.0226(9) 0.0253(9) 0.0027(7) 0.0061(7) 0.0034(7)
C13 0.0184(8) 0.0264(10) 0.0202(9) -0.0028(7) 0.0056(7) -0.0008(7)
C15 0.0186(9) 0.0425(13) 0.0411(13) -0.0060(10) 0.0107(9) 0.0039(9)
C28 0.0439(13) 0.0207(10) 0.0381(12) 0.0048(9) 0.0260(11) 0.0010(9)
C11 0.0275(9) 0.0149(8) 0.0266(10) -0.0015(7) 0.0101(8) -0.0021(7)
C16 0.0245(10) 0.0320(11) 0.0338(11) -0.0026(9) 0.0096(9) 0.0095(8)
C5 0.0243(10) 0.0433(13) 0.0304(11) -0.0048(9) 0.0140(9) 0.0013(9)
C4 0.0208(8) 0.0289(10) 0.0198(9) -0.0050(7) 0.0080(7) -0.0027(7)
C12 0.0192(8) 0.0226(9) 0.0276(10) -0.0023(7) 0.0070(7) -0.0059(7)
C1 0.0199(8) 0.0234(9) 0.0189(8) 0.0034(7) 0.0029(7) 0.0024(7)
C22 0.0145(7) 0.0187(8) 0.0157(8) 0.0009(6) 0.0042(6) 0.0017(6)
C18 0.0283(10) 0.0203(9) 0.0278(10) -0.0013(7) 0.0108(8) 0.0036(8)
C8 0.0218(9) 0.0323(11) 0.0168(8) 0.0016(7) 0.0052(7) -0.0075(8)
C10 0.0279(10) 0.0148(8) 0.0283(10) 0.0034(7) 0.0104(8) 0.0032(7)
C7 0.0275(11) 0.0516(15) 0.0271(11) 0.0080(10) 0.0129(9) -0.0067(10)
C32 0.0399(13) 0.0230(10) 0.0440(13) 0.0010(9) 0.0219(11) -0.0078(9)
C9 0.0281(10) 0.0276(10) 0.0170(9) 0.0040(7) 0.0005(7) -0.0053(8)
C14 0.0202(9) 0.0354(11) 0.0344(11) -0.0055(9) 0.0108(8) -0.0031(8)
C6 0.0309(12) 0.0601(17) 0.0340(12) 0.0008(12) 0.0213(10) -0.0041(11)
C33 0.0565(18) 0.0388(15) 0.067(2) -0.0086(14) 0.0329(16) -0.0223(13)
O2S 0.0548(13) 0.0480(13) 0.0640(15) -0.0109(11) 0.0188(11) -0.0153(10)
O1S 0.0603(16) 0.098(2) 0.0708(18) -0.0460(17) 0.0129(13) 0.0025(15)
O3S 0.079(2) 0.0661(19) 0.099(2) 0.0008(17) -0.0052(17) -0.0201(16)
O4S 0.067(2) 0.104(3) 0.171(4) -0.049(3) 0.052(3) -0.022(2)
O5SB 0.048(2) 0.110(4) 0.105(4) -0.048(3) -0.014(2) 0.028(2)
O5SA 0.031(4) 0.059(6) 0.070(6) -0.012(5) 0.017(4) -0.006(4)

loop_
_atom_type_symbol
_atom_type_description
_atom_type_scat_dispersion_real
_atom_type_scat_dispersion_imag
_atom_type_scat_source
C C 0.0033 0.0016 'International Tables Vol C Tables 4.2.6.8 and 6.1.1.4'
H H 0.0000 0.0000 'International Tables Vol C Tables 4.2.6.8 and 6.1.1.4'
F F 0.0171 0.0103 'International Tables Vol C Tables 4.2.6.8 and 6.1.1.4'
Gd Gd -0.1653 3.9035 'International Tables Vol C Tables 4.2.6.8 and 6.1.1.4'
N N 0.0061 0.0033 'International Tables Vol C Tables 4.2.6.8 and 6.1.1.4'
O O 0.0106 0.0060 'International Tables Vol C Tables 4.2.6.8 and 6.1.1.4'

loop_
_geom_angle_atom_site_label_1
_geom_angle_atom_site_label_2
_geom_angle_atom_site_label_3
_geom_angle
_geom_angle_site_symmetry_1
_geom_angle_site_symmetry_3
_geom_angle_publ_flag
F1 Gd1 O1 146.72(4) . . ?
F1 Gd1 O2 82.59(5) . . ?
F1 Gd1 O4 127.14(5) . . ?
F1 Gd1 N5 80.40(5) . . ?
F1 Gd1 N2 86.31(5) . . ?
F1 Gd1 N3 72.88(5) . . ?
F1 Gd1 N1 139.53(5) . . ?
F1 Gd1 N4 78.37(5) . . ?
O1 Gd1 N5 129.12(5) . . ?
O1 Gd1 N2 85.19(5) . . ?
O1 Gd1 N3 130.90(5) . . ?
O1 Gd1 N1 63.71(5) . . ?
O1 Gd1 N4 68.94(5) . . ?
O2 Gd1 O1 78.00(5) . . ?
O2 Gd1 O4 69.77(5) . . ?
O2 Gd1 N5 99.25(5) . . ?
O2 Gd1 N2 128.88(5) . . ?
O2 Gd1 N3 150.96(5) . . ?
O2 Gd1 N1 137.83(5) . . ?
O2 Gd1 N4 64.55(6) . . ?
O4 Gd1 O1 70.13(5) . . ?
O4 Gd1 N5 61.78(5) . . ?
O4 Gd1 N2 145.84(5) . . ?
O4 Gd1 N3 113.36(5) . . ?
O4 Gd1 N1 80.67(5) . . ?
O4 Gd1 N4 123.18(5) . . ?
N5 Gd1 N2 127.74(5) . . ?
N5 Gd1 N3 62.04(5) . . ?
N5 Gd1 N1 92.10(5) . . ?
N3 Gd1 N2 65.73(5) . . ?
N1 Gd1 N2 67.06(5) . . ?
N1 Gd1 N3 68.60(5) . . ?
N4 Gd1 N5 154.72(5) . . ?
N4 Gd1 N2 64.34(5) . . ?
N4 Gd1 N3 123.08(5) . . ?
N4 Gd1 N1 112.99(5) . . ?
C22 O1 Gd1 117.83(12) . . ?
C9 O2 Gd1 123.09(13) . . ?
C18 O4 Gd1 122.02(13) . . ?
C32 O6 C33 111.4(2) . . ?
C30 N7 H7 118.1 . . ?
C29 N7 H7 118.1 . . ?
C29 N7 C30 123.8(2) . . ?
C17 N5 Gd1 117.95(13) . . ?
C13 N5 Gd1 122.36(13) . . ?
C13 N5 C17 119.37(18) . . ?
C3 N2 Gd1 111.05(12) . . ?
C3 N2 C2 109.78(16) . . ?
C3 N2 C10 107.74(15) . . ?
C2 N2 Gd1 103.06(11) . . ?
C2 N2 C10 109.95(16) . . ?
C10 N2 Gd1 115.17(11) . . ?
C19 N3 Gd1 110.91(11) . . ?
C11 N3 Gd1 107.06(11) . . ?
C11 N3 C19 111.97(15) . . ?
C11 N3 C12 106.12(15) . . ?
C12 N3 Gd1 109.70(11) . . ?
C12 N3 C19 110.89(15) . . ?
C21 N1 Gd1 106.15(11) . . ?
C21 N1 C20 109.69(15) . . ?
C21 N1 C1 109.70(15) . . ?
C20 N1 Gd1 103.48(11) . . ?
C20 N1 C1 112.42(15) . . ?
C1 N1 Gd1 115.03(11) . . ?
C23 N6 H6 117.2 . . ?
C22 N6 H6 117.2 . . ?
C22 N6 C23 125.62(16) . . ?
C4 N4 Gd1 123.85(13) . . ?
C4 N4 C8 119.26(18) . . ?
C8 N4 Gd1 116.72(14) . . ?
N3 C19 H19A 108.7 . . ?
N3 C19 H19B 108.7 . . ?
N3 C19 C20 114.44(15) . . ?
H19A C19 H19B 107.6 . . ?
C20 C19 H19A 108.7 . . ?
C20 C19 H19B 108.7 . . ?
C26 C25 H25 119.7 . . ?
C24 C25 H25 119.7 . . ?
C24 C25 C26 120.61(19) . . ?
C23 C31 H31 120.7 . . ?
C23 C31 C30 118.67(18) . . ?
C30 C31 H31 120.7 . . ?
C25 C26 C27 123.6(2) . . ?
C30 C26 C25 118.07(18) . . ?
C30 C26 C27 118.3(2) . . ?
C26 C27 C32 118.3(2) . . ?
C28 C27 C26 119.5(2) . . ?
C28 C27 C32 122.1(2) . . ?
N2 C3 H3A 108.8 . . ?
N2 C3 H3B 108.8 . . ?
N2 C3 C4 113.78(16) . . ?
H3A C3 H3B 107.7 . . ?
C4 C3 H3A 108.8 . . ?
C4 C3 H3B 108.8 . . ?
C25 C24 H24 119.8 . . ?
C25 C24 C23 120.35(19) . . ?
C23 C24 H24 119.8 . . ?
C31 C23 N6 122.26(17) . . ?
C31 C23 C24 120.63(18) . . ?
C24 C23 N6 117.03(17) . . ?
N1 C21 H21A 109.8 . . ?
N1 C21 H21B 109.8 . . ?
N1 C21 C22 109.52(15) . . ?
H21A C21 H21B 108.2 . . ?
C22 C21 H21A 109.8 . . ?
C22 C21 H21B 109.8 . . ?
N7 C30 C31 118.70(19) . . ?
N7 C30 C26 119.64(18) . . ?
C26 C30 C31 121.65(19) . . ?
N1 C20 C19 114.43(15) . . ?
N1 C20 H20A 108.7 . . ?
N1 C20 H20B 108.7 . . ?
C19 C20 H20A 108.7 . . ?
C19 C20 H20B 108.7 . . ?
H20A C20 H20B 107.6 . . ?
O006 C29 N7 120.5(2) . . ?
O006 C29 C28 123.6(2) . . ?
N7 C29 C28 115.9(2) . . ?
N5 C17 C16 122.2(2) . . ?
N5 C17 C18 113.31(17) . . ?
C16 C17 C18 124.37(19) . . ?
N2 C2 H2A 109.2 . . ?
N2 C2 H2B 109.2 . . ?
N2 C2 C1 112.01(16) . . ?
H2A C2 H2B 107.9 . . ?
C1 C2 H2A 109.2 . . ?
C1 C2 H2B 109.2 . . ?
N5 C13 C12 115.39(17) . . ?
N5 C13 C14 121.9(2) . . ?
C14 C13 C12 122.69(19) . . ?
C16 C15 H15 120.2 . . ?
C14 C15 H15 120.2 . . ?
C14 C15 C16 119.6(2) . . ?
C27 C28 C29 122.5(2) . . ?
C27 C28 H28 118.7 . . ?
C29 C28 H28 118.7 . . ?
N3 C11 H11A 109.0 . . ?
N3 C11 H11B 109.0 . . ?
N3 C11 C10 113.08(16) . . ?
H11A C11 H11B 107.8 . . ?
C10 C11 H11A 109.0 . . ?
C10 C11 H11B 109.0 . . ?
C17 C16 C15 118.2(2) . . ?
C17 C16 H16 120.9 . . ?
C15 C16 H16 120.9 . . ?
C4 C5 H5 120.6 . . ?
C6 C5 H5 120.6 . . ?
C6 C5 C4 118.7(2) . . ?
N4 C4 C3 116.63(17) . . ?
N4 C4 C5 121.7(2) . . ?
C5 C4 C3 121.4(2) . . ?
N3 C12 C13 111.70(16) . . ?
N3 C12 H12A 109.3 . . ?
N3 C12 H12B 109.3 . . ?
C13 C12 H12A 109.3 . . ?
C13 C12 H12B 109.3 . . ?
H12A C12 H12B 107.9 . . ?
N1 C1 C2 113.39(15) . . ?
N1 C1 H1A 108.9 . . ?
N1 C1 H1B 108.9 . . ?
C2 C1 H1A 108.9 . . ?
C2 C1 H1B 108.9 . . ?
H1A C1 H1B 107.7 . . ?
O1 C22 N6 124.49(17) . . ?
O1 C22 C21 120.05(16) . . ?
N6 C22 C21 115.41(16) . . ?
O4 C18 C17 114.26(18) . . ?
O5 C18 O4 126.6(2) . . ?
O5 C18 C17 119.1(2) . . ?
N4 C8 C7 122.4(2) . . ?
N4 C8 C9 114.92(18) . . ?
C7 C8 C9 122.7(2) . . ?
N2 C10 C11 111.02(16) . . ?
N2 C10 H10A 109.4 . . ?
N2 C10 H10B 109.4 . . ?
C11 C10 H10A 109.4 . . ?
C11 C10 H10B 109.4 . . ?
H10A C10 H10B 108.0 . . ?
C8 C7 H7A 120.7 . . ?
C8 C7 C6 118.6(2) . . ?
C6 C7 H7A 120.7 . . ?
O6 C32 C27 109.7(2) . . ?
O6 C32 H32A 109.7 . . ?
O6 C32 H32B 109.7 . . ?
C27 C32 H32A 109.7 . . ?
C27 C32 H32B 109.7 . . ?
H32A C32 H32B 108.2 . . ?
O2 C9 C8 115.05(18) . . ?
O3 C9 O2 125.3(2) . . ?
O3 C9 C8 119.6(2) . . ?
C13 C14 H14 120.8 . . ?
C15 C14 C13 118.5(2) . . ?
C15 C14 H14 120.8 . . ?
C5 C6 H6A 120.3 . . ?
C7 C6 C5 119.3(2) . . ?
C7 C6 H6A 120.3 . . ?
O6 C33 H33A 109.5 . . ?
O6 C33 H33B 109.5 . . ?
O6 C33 H33C 109.5 . . ?
H33A C33 H33B 109.5 . . ?
H33A C33 H33C 109.5 . . ?
H33B C33 H33C 109.5 . . ?
H2SA O2S H2SB 110(2) . . ?
H1SA O1S H1SB 97(3) . . ?
H3SA O3S H3SB 101(3) . . ?
H4SA O4S H4SB 99(3) . . ?
H5SA O5SB H5SB 100(2) . . ?
H5SC O5SA H5SD 103(3) . . ?

loop_
_geom_bond_atom_site_label_1
_geom_bond_atom_site_label_2
_geom_bond_distance
_geom_bond_site_symmetry_2
_geom_bond_publ_flag
Gd1 F1 2.1848(11) . ?
Gd1 O1 2.4741(13) . ?
Gd1 O2 2.3839(14) . ?
Gd1 O4 2.4452(15) . ?
Gd1 N5 2.5770(16) . ?
Gd1 N2 2.7008(16) . ?
Gd1 N3 2.6640(16) . ?
Gd1 N1 2.5983(16) . ?
Gd1 N4 2.5374(17) . ?
O1 C22 1.239(2) . ?
O2 C9 1.265(3) . ?
O4 C18 1.269(3) . ?
O006 C29 1.236(3) . ?
O6 C32 1.416(3) . ?
O6 C33 1.436(3) . ?
N7 H7 0.8800 . ?
N7 C30 1.385(3) . ?
N7 C29 1.370(3) . ?
O5 C18 1.235(3) . ?
N5 C17 1.343(3) . ?
N5 C13 1.333(3) . ?
N2 C3 1.482(3) . ?
N2 C2 1.483(3) . ?
N2 C10 1.495(3) . ?
N3 C19 1.495(2) . ?
N3 C11 1.483(2) . ?
N3 C12 1.483(2) . ?
N1 C21 1.472(2) . ?
N1 C20 1.480(2) . ?
N1 C1 1.497(2) . ?
N6 H6 0.8800 . ?
N6 C23 1.413(2) . ?
N6 C22 1.335(2) . ?
N4 C4 1.332(3) . ?
N4 C8 1.344(3) . ?
O3 C9 1.247(3) . ?
C19 H19A 0.9900 . ?
C19 H19B 0.9900 . ?
C19 C20 1.526(3) . ?
C25 H25 0.9500 . ?
C25 C26 1.410(3) . ?
C25 C24 1.375(3) . ?
C31 H31 0.9500 . ?
C31 C23 1.382(3) . ?
C31 C30 1.404(3) . ?
C26 C27 1.447(3) . ?
C26 C30 1.401(3) . ?
C27 C28 1.352(3) . ?
C27 C32 1.500(3) . ?
C3 H3A 0.9900 . ?
C3 H3B 0.9900 . ?
C3 C4 1.504(3) . ?
C24 H24 0.9500 . ?
C24 C23 1.403(3) . ?
C21 H21A 0.9900 . ?
C21 H21B 0.9900 . ?
C21 C22 1.514(3) . ?
C20 H20A 0.9900 . ?
C20 H20B 0.9900 . ?
C29 C28 1.446(4) . ?
C17 C16 1.384(3) . ?
C17 C18 1.515(3) . ?
C2 H2A 0.9900 . ?
C2 H2B 0.9900 . ?
C2 C1 1.525(3) . ?
C13 C12 1.497(3) . ?
C13 C14 1.394(3) . ?
C15 H15 0.9500 . ?
C15 C16 1.391(4) . ?
C15 C14 1.383(3) . ?
C28 H28 0.9500 . ?
C11 H11A 0.9900 . ?
C11 H11B 0.9900 . ?
C11 C10 1.509(3) . ?
C16 H16 0.9500 . ?
C5 H5 0.9500 . ?
C5 C4 1.392(3) . ?
C5 C6 1.385(4) . ?
C12 H12A 0.9900 . ?
C12 H12B 0.9900 . ?
C1 H1A 0.9900 . ?
C1 H1B 0.9900 . ?
C8 C7 1.376(3) . ?
C8 C9 1.515(3) . ?
C10 H10A 0.9900 . ?
C10 H10B 0.9900 . ?
C7 H7A 0.9500 . ?
C7 C6 1.384(4) . ?
C32 H32A 0.9900 . ?
C32 H32B 0.9900 . ?
C14 H14 0.9500 . ?
C6 H6A 0.9500 . ?
C33 H33A 0.9800 . ?
C33 H33B 0.9800 . ?
C33 H33C 0.9800 . ?
O2S H2SA 0.921(18) . ?
O2S H2SB 0.932(18) . ?
O1S H1SA 1.001(19) . ?
O1S H1SB 1.032(19) . ?
O3S H3SA 0.991(13) . ?
O3S H3SB 1.003(14) . ?
O4S H4SA 1.023(19) . ?
O4S H4SB 1.005(19) . ?
O5SB H5SA 0.961(19) . ?
O5SB H5SB 0.977(19) . ?
O5SA H5SC 0.95(2) . ?
O5SA H5SD 0.953(14) . ?
